data_2021594
loop_
_publ_author_name
'Bai, Yuting'
'Han, Meirong'
'Wu, Enxi'
'Feng, Sisi'
'Zhu, Miaoli'

_publ_section_title
;
 Cadmium(II) three-dimensional coordination polymers constructed from
 1,3,5-tris(4-carboxyphenoxy)benzene: synthesis, crystal structure,
 fluorescence and I~2~ sorption characterization
;
_journal_coeditor_code YF3170
_journal_issue 5
_journal_name_full 'Acta Crystallographica Section C'
_journal_page_first 575
_journal_page_last 583
_journal_paper_doi 10.1107/S2053229619004960
_journal_volume 75
_journal_year 2019
_chemical_formula_iupac '[Cd3 (C27 H15 O9)2 (H2 O)4], 2H2 O'
_chemical_formula_moiety 'C54 H38 Cd3 O22, 2(H2 O)'
_chemical_formula_sum 'C54 H42 Cd3 O24'
_chemical_formula_weight 1412.07
_chemical_name_systematic
'Poly[[di-\m-aqua-diaquabis{\m~5~-4,4',4''-[benzene-1,3,5-triyltris(oxy)]tribenzoato}tricadmium(II)] dihydrate]'
_space_group_crystal_system triclinic
_space_group_IT_number 2
_space_group_name_Hall '-P 1'
_space_group_name_H-M_alt 'P -1'
_symmetry_space_group_name_Hall '-P 1'
_symmetry_space_group_name_H-M 'P -1'
_atom_sites_solution_hydrogens mixed
_audit_creation_method SHELXL-2014/7
_cell_angle_alpha 95.21(3)
_cell_angle_beta 100.79(3)
_cell_angle_gamma 107.14(3)
_cell_formula_units_Z 1
_cell_length_a 7.9134(18)
_cell_length_b 9.060(2)
_cell_length_c 18.630(4)
_cell_measurement_reflns_used 9830
_cell_measurement_temperature 297(2)
_cell_measurement_theta_max 40.25
_cell_measurement_theta_min 3.01
_cell_volume 1238.5(6)
_computing_cell_refinement
;
SAINT (Bruker, 2010)
;
_computing_data_collection
;
APEX2 (Bruker, 2010)
;
_computing_data_reduction
;
SAINT (Bruker, 2010)
;
_computing_molecular_graphics
;
SHELXTL (Sheldrick, 2008)
;
_computing_publication_material
;
SHELXTL (Sheldrick, 2008)
;
_computing_structure_refinement
;
SHELXL2014 (Sheldrick, 2015)
;
_computing_structure_solution
;
SHELXS97 (Sheldrick, 2008)
;
_diffrn_ambient_temperature 297(2)
_diffrn_measured_fraction_theta_full 0.994
_diffrn_measured_fraction_theta_max 0.994
_diffrn_measurement_device_type 'Bruker APEXII CCD'
_diffrn_measurement_method '\f and \w scans'
_diffrn_radiation_type MoK\a
_diffrn_radiation_wavelength 0.71073
_diffrn_reflns_av_R_equivalents 0.0356
_diffrn_reflns_av_unetI/netI 0.0260
_diffrn_reflns_limit_h_max 8
_diffrn_reflns_limit_h_min -9
_diffrn_reflns_limit_k_max 10
_diffrn_reflns_limit_k_min -10
_diffrn_reflns_limit_l_max 22
_diffrn_reflns_limit_l_min -22
_diffrn_reflns_number 18552
_diffrn_reflns_theta_full 25.047
_diffrn_reflns_theta_max 25.047
_diffrn_reflns_theta_min 3.014
_diffrn_source 'fine-focus sealed tube'
_exptl_absorpt_coefficient_mu 1.370
_exptl_absorpt_correction_T_max 0.8796
_exptl_absorpt_correction_T_min 0.82282
_exptl_absorpt_correction_type multi-scan
_exptl_absorpt_process_details
;
(SADABS; Bruker, 2010)
;
_exptl_crystal_colour colorless
_exptl_crystal_density_diffrn 1.893
_exptl_crystal_description rodlike
_exptl_crystal_F_000 702
_exptl_crystal_size_max 0.150
_exptl_crystal_size_mid 0.100
_exptl_crystal_size_min 0.100
_refine_diff_density_max 0.434
_refine_diff_density_min -0.807
_refine_ls_extinction_method none
_refine_ls_goodness_of_fit_ref 1.010
_refine_ls_hydrogen_treatment mixed
_refine_ls_matrix_type full
_refine_ls_number_parameters 391
_refine_ls_number_reflns 4365
_refine_ls_number_restraints 9
_refine_ls_restrained_S_all 1.009
_refine_ls_R_factor_all 0.0260
_refine_ls_R_factor_gt 0.0228
_refine_ls_shift/su_max 0.020
_refine_ls_shift/su_mean 0.001
_refine_ls_structure_factor_coef Fsqd
_refine_ls_weighting_details 'w=1/[\s^2^(Fo^2^)+(0.0413P)^2^+0.6839P] where P=(Fo^2^+2Fc^2^)/3'
_refine_ls_weighting_scheme calc
_refine_ls_wR_factor_gt 0.0630
_refine_ls_wR_factor_ref 0.0652
_reflns_number_gt 3980
_reflns_number_total 4365
_reflns_threshold_expression 'I > 2\s(I)'
_cod_data_source_file yf3170sup1.cif
_cod_data_source_block I
_cod_depositor_comments 'Adding full bibliography for 2021594--2021595.cif.'
_cod_original_cell_volume 1238.6(5)
_cod_database_code 2021594
_cod_database_fobs_code 2021594
_shelx_space_group_comment
;
The symmetry employed for this shelxl refinement is uniquely defined
by the following loop, which should always be used as a source of
symmetry information in preference to the above space-group names.
They are only intended as comments.
;
_shelx_estimated_absorpt_t_min 0.821
_shelx_estimated_absorpt_t_max 0.875

loop_
_space_group_symop_operation_xyz
'x, y, z'
'-x, -y, -z'

loop_
_atom_site_type_symbol
_atom_site_label
_atom_site_fract_x
_atom_site_fract_y
_atom_site_fract_z
_atom_site_U_iso_or_equiv
_atom_site_adp_type
_atom_site_calc_flag
_atom_site_occupancy
Cd Cd1 0.5000 0.5000 0.5000 0.02267(8) Uani d 1
Cd Cd2 0.76580(2) 0.90979(2) 0.50745(2) 0.02166(7) Uani d 1
O O1 0.1135(2) 0.6026(2) 0.06799(9) 0.0305(4) Uani d 1
O O2 0.5748(3) 0.7076(2) -0.06976(10) 0.0336(4) Uani d 1
O O3 0.1602(3) 1.0070(2) -0.07876(9) 0.0316(4) Uani d 1
O O4 0.3554(3) 0.5695(3) 0.40521(11) 0.0467(6) Uani d 1
O O5 0.5460(3) 0.8033(2) 0.40315(10) 0.0415(5) Uani d 1
O O6 0.4399(3) 0.6793(2) -0.41888(10) 0.0347(5) Uani d 1
O O7 0.6937(3) 0.8807(2) -0.38341(10) 0.0371(5) Uani d 1
O O8 0.0557(2) 1.05017(19) -0.42199(9) 0.0217(4) Uani d 1
O O9 0.0895(3) 1.2948(2) -0.37537(10) 0.0370(5) Uani d 1
O O10 0.1995(2) 0.3387(2) 0.49815(10) 0.0262(4) Uani d 1
H H10A 0.160(4) 0.331(4) 0.5360(10) 0.059(12) Uiso d 1
H H10B 0.122(3) 0.356(3) 0.4673(11) 0.032(9) Uiso d 1
O O11 0.7328(4) 1.1484(3) 0.50614(16) 0.0604(7) Uani d 1
H H11A 0.721(11) 1.201(10) 0.542(2) 0.26(5) Uiso d 1
H H11B 0.658(5) 1.153(6) 0.4704(17) 0.092(17) Uiso d 1
O O12 0.0599(3) 0.6080(3) 0.60207(14) 0.0462(5) Uani d 1
H H12A 0.163(3) 0.625(5) 0.596(3) 0.088(16) Uiso d 1
H H12B 0.025(6) 0.518(3) 0.610(3) 0.11(2) Uiso d 1
C C1 0.2049(3) 0.6931(3) 0.02160(13) 0.0255(6) Uani d 1
C C2 0.3507(4) 0.6590(3) 0.00159(13) 0.0287(6) Uani d 1
H H2 0.3931 0.5821 0.0208 0.034 Uiso calc 1
C C3 0.4305(3) 0.7441(3) -0.04810(13) 0.0260(5) Uani d 1
C C4 0.3716(3) 0.8609(3) -0.07542(13) 0.0260(6) Uani d 1
H H4 0.4307 0.9201 -0.1070 0.031 Uiso calc 1
C C5 0.2237(4) 0.8888(3) -0.05521(13) 0.0246(5) Uani d 1
C C6 0.1370(3) 0.8047(3) -0.00621(13) 0.0257(5) Uani d 1
H H6 0.0368 0.8234 0.0072 0.031 Uiso calc 1
C C7 0.1969(3) 0.6274(3) 0.14181(12) 0.0207(5) Uani d 1
C C8 0.3381(4) 0.7601(3) 0.17611(14) 0.0286(6) Uani d 1
H H8 0.3869 0.8363 0.1488 0.034 Uiso calc 1
C C9 0.4063(3) 0.7787(3) 0.25129(14) 0.0263(6) Uani d 1
H H9 0.4996 0.8691 0.2747 0.032 Uiso calc 1
C C10 0.3377(3) 0.6645(3) 0.29248(13) 0.0220(5) Uani d 1
C C11 0.1962(3) 0.5312(3) 0.25686(14) 0.0247(5) Uani d 1
H H11 0.1488 0.4540 0.2840 0.030 Uiso calc 1
C C12 0.1251(3) 0.5118(3) 0.18180(13) 0.0243(5) Uani d 1
H H12 0.0302 0.4224 0.1583 0.029 Uiso calc 1
C C13 0.4198(3) 0.6810(3) 0.37259(13) 0.0256(5) Uani d 1
C C14 0.5784(3) 0.7222(3) -0.14376(13) 0.0257(5) Uani d 1
C C15 0.7003(3) 0.8504(3) -0.16030(14) 0.0290(6) Uani d 1
H H15 0.7840 0.9252 -0.1227 0.035 Uiso calc 1
C C16 0.6966(3) 0.8665(3) -0.23395(13) 0.0253(5) Uani d 1
H H16 0.7778 0.9533 -0.2457 0.030 Uiso calc 1
C C17 0.5729(3) 0.7543(3) -0.29012(13) 0.0221(5) Uani d 1
C C18 0.4546(4) 0.6238(3) -0.27160(15) 0.0301(6) Uani d 1
H H18 0.3728 0.5468 -0.3089 0.036 Uiso calc 1
C C19 0.4575(4) 0.6074(3) -0.19877(15) 0.0339(6) Uani d 1
H H19 0.3785 0.5197 -0.1867 0.041 Uiso calc 1
C C20 0.5704(3) 0.7730(3) -0.36924(13) 0.0240(5) Uani d 1
C C21 0.1515(3) 1.0377(3) -0.15046(13) 0.0237(5) Uani d 1
C C22 0.1429(4) 0.9299(3) -0.21018(14) 0.0258(5) Uani d 1
H H22 0.1524 0.8322 -0.2029 0.031 Uiso calc 1
C C23 0.1200(3) 0.9693(3) -0.28066(13) 0.0236(5) Uani d 1
H H23 0.1146 0.8977 -0.3208 0.028 Uiso calc 1
C C24 0.1051(3) 1.1144(3) -0.29198(12) 0.0192(5) Uani d 1
C C25 0.1122(3) 1.2203(3) -0.23162(13) 0.0241(5) Uani d 1
H H25 0.1003 1.3173 -0.2389 0.029 Uiso calc 1
C C26 0.1369(4) 1.1831(3) -0.16106(13) 0.0256(5) Uani d 1
H H26 0.1436 1.2551 -0.1209 0.031 Uiso calc 1
C C27 0.0816(3) 1.1576(3) -0.36775(13) 0.0213(5) Uani d 1

loop_
_atom_site_aniso_label
_atom_site_aniso_U_11
_atom_site_aniso_U_22
_atom_site_aniso_U_33
_atom_site_aniso_U_12
_atom_site_aniso_U_13
_atom_site_aniso_U_23
Cd1 0.03014(15) 0.02275(14) 0.01242(13) 0.00488(11) 0.00342(10) 0.00394(10)
Cd2 0.02351(11) 0.02318(11) 0.01531(11) 0.00211(8) 0.00593(7) 0.00274(7)
O1 0.0311(10) 0.0382(10) 0.0126(8) -0.0037(8) 0.0036(7) 0.0087(7)
O2 0.0361(10) 0.0560(12) 0.0203(9) 0.0251(9) 0.0126(8) 0.0160(8)
O3 0.0492(12) 0.0401(11) 0.0173(9) 0.0254(9) 0.0140(8) 0.0122(8)
O4 0.0495(13) 0.0576(14) 0.0227(10) 0.0037(11) -0.0030(9) 0.0224(10)
O5 0.0388(11) 0.0505(13) 0.0219(10) 0.0023(10) -0.0053(8) 0.0047(9)
O6 0.0363(11) 0.0426(11) 0.0185(9) 0.0083(9) 0.0011(8) -0.0040(8)
O7 0.0397(11) 0.0463(12) 0.0201(9) 0.0027(9) 0.0123(8) 0.0055(8)
O8 0.0228(8) 0.0259(9) 0.0134(8) 0.0032(7) 0.0049(7) 0.0020(7)
O9 0.0687(14) 0.0263(10) 0.0214(10) 0.0194(9) 0.0137(9) 0.0088(8)
O10 0.0283(10) 0.0299(10) 0.0212(9) 0.0087(8) 0.0063(8) 0.0084(8)
O11 0.083(2) 0.0570(15) 0.0499(15) 0.0500(15) -0.0046(14) 0.0022(13)
O12 0.0373(13) 0.0459(14) 0.0585(15) 0.0147(10) 0.0109(11) 0.0188(11)
C1 0.0283(13) 0.0332(14) 0.0092(11) 0.0008(10) 0.0037(10) 0.0058(10)
C2 0.0361(14) 0.0354(15) 0.0157(12) 0.0117(12) 0.0057(11) 0.0095(10)
C3 0.0260(13) 0.0372(14) 0.0156(12) 0.0098(11) 0.0060(10) 0.0068(10)
C4 0.0313(14) 0.0321(14) 0.0159(12) 0.0070(11) 0.0098(10) 0.0116(10)
C5 0.0325(14) 0.0292(13) 0.0130(11) 0.0113(11) 0.0034(10) 0.0058(10)
C6 0.0275(13) 0.0355(14) 0.0134(11) 0.0076(11) 0.0069(10) 0.0045(10)
C7 0.0250(12) 0.0267(12) 0.0123(11) 0.0092(10) 0.0064(9) 0.0055(9)
C8 0.0323(14) 0.0277(13) 0.0213(13) -0.0004(11) 0.0073(11) 0.0118(10)
C9 0.0263(13) 0.0251(13) 0.0215(13) 0.0009(10) 0.0017(10) 0.0063(10)
C10 0.0225(12) 0.0297(13) 0.0170(12) 0.0117(10) 0.0047(10) 0.0078(10)
C11 0.0297(13) 0.0252(13) 0.0203(12) 0.0065(10) 0.0086(10) 0.0111(10)
C12 0.0271(13) 0.0229(13) 0.0182(12) 0.0007(10) 0.0050(10) 0.0048(10)
C13 0.0244(13) 0.0371(14) 0.0173(12) 0.0129(11) 0.0037(10) 0.0060(11)
C14 0.0282(13) 0.0379(14) 0.0171(12) 0.0156(11) 0.0091(10) 0.0097(10)
C15 0.0269(13) 0.0367(15) 0.0182(12) 0.0041(11) 0.0047(10) -0.0008(11)
C16 0.0243(12) 0.0287(13) 0.0211(12) 0.0039(10) 0.0082(10) 0.0041(10)
C17 0.0235(12) 0.0277(13) 0.0177(12) 0.0107(10) 0.0072(10) 0.0034(10)
C18 0.0302(14) 0.0278(14) 0.0256(13) 0.0018(11) 0.0041(11) -0.0002(11)
C19 0.0351(15) 0.0338(15) 0.0312(15) 0.0035(12) 0.0135(12) 0.0100(12)
C20 0.0279(13) 0.0307(13) 0.0183(12) 0.0142(11) 0.0093(10) 0.0041(10)
C21 0.0266(13) 0.0315(14) 0.0151(11) 0.0096(10) 0.0072(10) 0.0078(10)
C22 0.0352(14) 0.0226(13) 0.0222(13) 0.0111(11) 0.0081(11) 0.0067(10)
C23 0.0293(13) 0.0249(13) 0.0170(12) 0.0097(10) 0.0056(10) 0.0005(10)
C24 0.0191(11) 0.0229(12) 0.0157(11) 0.0052(9) 0.0055(9) 0.0052(9)
C25 0.0307(13) 0.0214(12) 0.0208(13) 0.0078(10) 0.0077(10) 0.0044(10)
C26 0.0344(14) 0.0269(13) 0.0163(12) 0.0110(11) 0.0069(10) 0.0007(10)
C27 0.0198(11) 0.0237(13) 0.0187(12) 0.0046(9) 0.0051(9) 0.0022(10)

loop_
_atom_type_symbol
_atom_type_description
_atom_type_scat_dispersion_real
_atom_type_scat_dispersion_imag
_atom_type_scat_source
C C 0.0033 0.0016 'International Tables Vol C Tables 4.2.6.8 and 6.1.1.4'
H H 0.0000 0.0000 'International Tables Vol C Tables 4.2.6.8 and 6.1.1.4'
Cd Cd -0.8075 1.2024 'International Tables Vol C Tables 4.2.6.8 and 6.1.1.4'
O O 0.0106 0.0060 'International Tables Vol C Tables 4.2.6.8 and 6.1.1.4'

loop_
_geom_angle_atom_site_label_1
_geom_angle_atom_site_label_2
_geom_angle_atom_site_label_3
_geom_angle_site_symmetry_1
_geom_angle_site_symmetry_3
_geom_angle
O4 Cd1 O4 . 2_666 180.0
O4 Cd1 O6 . 1_556 91.42(9)
O4 Cd1 O6 2_666 1_556 88.57(9)
O4 Cd1 O6 . 2_665 88.57(9)
O4 Cd1 O6 2_666 2_665 91.43(9)
O6 Cd1 O6 1_556 2_665 180.0
O4 Cd1 O10 . . 81.28(8)
O4 Cd1 O10 2_666 . 98.72(8)
O6 Cd1 O10 1_556 . 84.70(7)
O6 Cd1 O10 2_665 . 95.30(7)
O4 Cd1 O10 . 2_666 98.72(8)
O4 Cd1 O10 2_666 2_666 81.28(8)
O6 Cd1 O10 1_556 2_666 95.30(7)
O6 Cd1 O10 2_665 2_666 84.70(7)
O10 Cd1 O10 . 2_666 180.0
O7 Cd2 O11 1_556 . 94.91(10)
O7 Cd2 O5 1_556 . 118.55(8)
O11 Cd2 O5 . . 93.08(10)
O7 Cd2 O8 1_556 2_675 158.54(7)
O11 Cd2 O8 . 2_675 91.94(10)
O5 Cd2 O8 . 2_675 81.25(7)
O7 Cd2 O8 1_556 1_656 84.66(7)
O11 Cd2 O8 . 1_656 83.74(9)
O5 Cd2 O8 . 1_656 156.78(7)
O8 Cd2 O8 2_675 1_656 75.90(7)
O7 Cd2 O10 1_556 2_666 88.19(8)
O11 Cd2 O10 . 2_666 176.82(9)
O5 Cd2 O10 . 2_666 84.80(8)
O8 Cd2 O10 2_675 2_666 85.40(6)
O8 Cd2 O10 1_656 2_666 97.28(7)
C7 O1 C1 . . 117.83(19)
C3 O2 C14 . . 113.00(19)
C21 O3 C5 . . 121.21(19)
C13 O4 Cd1 . . 126.24(18)
C13 O5 Cd2 . . 142.97(19)
C20 O6 Cd1 . 1_554 119.17(16)
C20 O7 Cd2 . 1_554 127.59(16)
C27 O8 Cd2 . 2_675 120.42(14)
C27 O8 Cd2 . 1_454 122.02(15)
Cd2 O8 Cd2 2_675 1_454 104.10(6)
Cd2 O10 Cd1 2_666 . 101.50(7)
Cd2 O10 H10A 2_666 . 93(2)
Cd1 O10 H10A . . 122(2)
Cd2 O10 H10B 2_666 . 121(2)
Cd1 O10 H10B . . 113(2)
H10A O10 H10B . . 106.4(16)
Cd2 O11 H11A . . 124(6)
Cd2 O11 H11B . . 114(4)
H11A O11 H11B . . 107.0(18)
H12A O12 H12B . . 107.1(17)
C6 C1 C2 . . 123.1(2)
C6 C1 O1 . . 118.0(2)
C2 C1 O1 . . 118.8(2)
C3 C2 C1 . . 117.2(3)
C3 C2 H2 . . 121.4
C1 C2 H2 . . 121.4
C4 C3 C2 . . 121.9(2)
C4 C3 O2 . . 120.7(2)
C2 C3 O2 . . 117.4(2)
C3 C4 C5 . . 118.9(2)
C3 C4 H4 . . 120.5
C5 C4 H4 . . 120.5
C4 C5 O3 . . 122.1(2)
C4 C5 C6 . . 121.4(2)
O3 C5 C6 . . 116.4(2)
C1 C6 C5 . . 117.5(2)
C1 C6 H6 . . 121.2
C5 C6 H6 . . 121.2
O1 C7 C8 . . 123.5(2)
O1 C7 C12 . . 115.6(2)
C8 C7 C12 . . 120.8(2)
C9 C8 C7 . . 119.4(2)
C9 C8 H8 . . 120.3
C7 C8 H8 . . 120.3
C8 C9 C10 . . 121.0(2)
C8 C9 H9 . . 119.5
C10 C9 H9 . . 119.5
C9 C10 C11 . . 118.8(2)
C9 C10 C13 . . 120.5(2)
C11 C10 C13 . . 120.6(2)
C12 C11 C10 . . 120.9(2)
C12 C11 H11 . . 119.6
C10 C11 H11 . . 119.6
C11 C12 C7 . . 119.1(2)
C11 C12 H12 . . 120.4
C7 C12 H12 . . 120.4
O5 C13 O4 . . 124.3(2)
O5 C13 C10 . . 119.0(2)
O4 C13 C10 . . 116.7(2)
C15 C14 C19 . . 121.2(2)
C15 C14 O2 . . 119.8(2)
C19 C14 O2 . . 119.0(2)
C14 C15 C16 . . 119.1(2)
C14 C15 H15 . . 120.5
C16 C15 H15 . . 120.5
C17 C16 C15 . . 120.6(2)
C17 C16 H16 . . 119.7
C15 C16 H16 . . 119.7
C16 C17 C18 . . 119.0(2)
C16 C17 C20 . . 120.1(2)
C18 C17 C20 . . 121.0(2)
C19 C18 C17 . . 120.7(2)
C19 C18 H18 . . 119.7
C17 C18 H18 . . 119.7
C18 C19 C14 . . 119.4(2)
C18 C19 H19 . . 120.3
C14 C19 H19 . . 120.3
O7 C20 O6 . . 123.2(2)
O7 C20 C17 . . 118.6(2)
O6 C20 C17 . . 118.1(2)
O3 C21 C26 . . 115.0(2)
O3 C21 C22 . . 124.3(2)
C26 C21 C22 . . 120.5(2)
C23 C22 C21 . . 119.4(2)
C23 C22 H22 . . 120.3
C21 C22 H22 . . 120.3
C24 C23 C22 . . 120.6(2)
C24 C23 H23 . . 119.7
C22 C23 H23 . . 119.7
C23 C24 C25 . . 119.2(2)
C23 C24 C27 . . 120.8(2)
C25 C24 C27 . . 120.0(2)
C26 C25 C24 . . 120.7(2)
C26 C25 H25 . . 119.6
C24 C25 H25 . . 119.6
C25 C26 C21 . . 119.6(2)
C25 C26 H26 . . 120.2
C21 C26 H26 . . 120.2
O9 C27 O8 . . 123.3(2)
O9 C27 C24 . . 119.3(2)
O8 C27 C24 . . 117.3(2)

loop_
_geom_bond_atom_site_label_1
_geom_bond_atom_site_label_2
_geom_bond_site_symmetry_2
_geom_bond_distance
Cd1 O4 . 2.167(2)
Cd1 O4 2_666 2.167(2)
Cd1 O6 1_556 2.330(2)
Cd1 O6 2_665 2.330(2)
Cd1 O10 . 2.3883(19)
Cd1 O10 2_666 2.3883(19)
Cd2 O7 1_556 2.2298(18)
Cd2 O11 . 2.254(3)
Cd2 O5 . 2.267(2)
Cd2 O8 2_675 2.3037(17)
Cd2 O8 1_656 2.3358(19)
Cd2 O10 2_666 2.343(2)
O1 C7 . 1.376(3)
O1 C1 . 1.398(3)
O2 C3 . 1.395(3)
O2 C14 . 1.402(3)
O3 C21 . 1.382(3)
O3 C5 . 1.383(3)
O4 C13 . 1.255(3)
O5 C13 . 1.252(3)
O6 C20 . 1.275(3)
O6 Cd1 1_554 2.330(2)
O7 C20 . 1.248(3)
O7 Cd2 1_554 2.2298(18)
O8 C27 . 1.279(3)
O8 Cd2 2_675 2.3037(16)
O8 Cd2 1_454 2.3358(19)
O9 C27 . 1.249(3)
O10 Cd2 2_666 2.343(2)
O10 H10A . 0.822(10)
O10 H10B . 0.820(10)
O11 H11A . 0.822(10)
O11 H11B . 0.816(10)
O12 H12A . 0.821(10)
O12 H12B . 0.816(10)
C1 C6 . 1.376(4)
C1 C2 . 1.384(4)
C2 C3 . 1.383(3)
C2 H2 . 0.9300
C3 C4 . 1.377(4)
C4 C5 . 1.377(4)
C4 H4 . 0.9300
C5 C6 . 1.392(3)
C6 H6 . 0.9300
C7 C8 . 1.380(3)
C7 C12 . 1.387(3)
C8 C9 . 1.379(3)
C8 H8 . 0.9300
C9 C10 . 1.387(3)
C9 H9 . 0.9300
C10 C11 . 1.390(3)
C10 C13 . 1.487(3)
C11 C12 . 1.380(3)
C11 H11 . 0.9300
C12 H12 . 0.9300
C14 C15 . 1.375(4)
C14 C19 . 1.378(4)
C15 C16 . 1.389(3)
C15 H15 . 0.9300
C16 C17 . 1.387(3)
C16 H16 . 0.9300
C17 C18 . 1.392(3)
C17 C20 . 1.496(3)
C18 C19 . 1.375(4)
C18 H18 . 0.9300
C19 H19 . 0.9300
C21 C26 . 1.384(4)
C21 C22 . 1.390(4)
C22 C23 . 1.385(3)
C22 H22 . 0.9300
C23 C24 . 1.386(4)
C23 H23 . 0.9300
C24 C25 . 1.392(3)
C24 C27 . 1.492(3)
C25 C26 . 1.380(3)
C25 H25 . 0.9300
C26 H26 . 0.9300

loop_
_geom_hbond_atom_site_label_D
_geom_hbond_atom_site_label_H
_geom_hbond_atom_site_label_A
_geom_hbond_site_symmetry_A
_geom_hbond_distance_DH
_geom_hbond_distance_HA
_geom_hbond_distance_DA
_geom_hbond_angle_DHA
O12 H12B O9 1_546 0.816(10) 2.25(3) 2.976(3) 148(4)
O12 H12A O6 1_556 0.821(10) 2.172(11) 2.992(3) 178(4)
O11 H11B O6 2_675 0.816(10) 2.12(3) 2.799(3) 140(5)
O10 H10B O12 2_566 0.820(10) 1.872(11) 2.692(3) 178(3)
O10 H10A O9 1_546 0.822(10) 1.868(10) 2.684(3) 172(3)

loop_
_geom_torsion_atom_site_label_1
_geom_torsion_atom_site_label_2
_geom_torsion_atom_site_label_3
_geom_torsion_atom_site_label_4
_geom_torsion_site_symmetry_1
_geom_torsion
C7 O1 C1 C6 . -109.8(3)
C7 O1 C1 C2 . 74.8(3)
C6 C1 C2 C3 . 0.8(4)
O1 C1 C2 C3 . 175.9(2)
C1 C2 C3 C4 . 1.6(4)
C1 C2 C3 O2 . -178.5(2)
C14 O2 C3 C4 . -35.5(3)
C14 O2 C3 C2 . 144.6(2)
C2 C3 C4 C5 . -3.0(4)
O2 C3 C4 C5 . 177.2(2)
C3 C4 C5 O3 . 178.1(2)
C3 C4 C5 C6 . 2.0(4)
C21 O3 C5 C4 . 40.8(3)
C21 O3 C5 C6 . -142.9(2)
C2 C1 C6 C5 . -1.7(4)
O1 C1 C6 C5 . -176.9(2)
C4 C5 C6 C1 . 0.3(4)
O3 C5 C6 C1 . -176.0(2)
C1 O1 C7 C8 . 17.9(4)
C1 O1 C7 C12 . -164.7(2)
O1 C7 C8 C9 . 176.3(2)
C12 C7 C8 C9 . -1.1(4)
C7 C8 C9 C10 . 1.4(4)
C8 C9 C10 C11 . -1.0(4)
C8 C9 C10 C13 . 176.1(2)
C9 C10 C11 C12 . 0.2(4)
C13 C10 C11 C12 . -176.9(2)
C10 C11 C12 C7 . 0.1(4)
O1 C7 C12 C11 . -177.3(2)
C8 C7 C12 C11 . 0.3(4)
Cd2 O5 C13 O4 . 13.4(5)
Cd2 O5 C13 C10 . -167.0(2)
Cd1 O4 C13 O5 . -29.6(4)
Cd1 O4 C13 C10 . 150.80(19)
C9 C10 C13 O5 . 3.5(4)
C11 C10 C13 O5 . -179.3(2)
C9 C10 C13 O4 . -176.9(3)
C11 C10 C13 O4 . 0.3(4)
C3 O2 C14 C15 . 103.0(3)
C3 O2 C14 C19 . -76.4(3)
C19 C14 C15 C16 . 2.2(4)
O2 C14 C15 C16 . -177.1(2)
C14 C15 C16 C17 . -0.6(4)
C15 C16 C17 C18 . -1.2(4)
C15 C16 C17 C20 . -180.0(2)
C16 C17 C18 C19 . 1.3(4)
C20 C17 C18 C19 . -179.9(3)
C17 C18 C19 C14 . 0.3(4)
C15 C14 C19 C18 . -2.1(4)
O2 C14 C19 C18 . 177.2(2)
Cd2 O7 C20 O6 1_554 -16.0(4)
Cd2 O7 C20 C17 1_554 165.33(17)
Cd1 O6 C20 O7 1_554 68.5(3)
Cd1 O6 C20 C17 1_554 -112.8(2)
C16 C17 C20 O7 . 8.0(4)
C18 C17 C20 O7 . -170.7(3)
C16 C17 C20 O6 . -170.7(2)
C18 C17 C20 O6 . 10.5(4)
C5 O3 C21 C26 . -162.1(2)
C5 O3 C21 C22 . 23.0(4)
O3 C21 C22 C23 . 174.9(2)
C26 C21 C22 C23 . 0.2(4)
C21 C22 C23 C24 . -0.2(4)
C22 C23 C24 C25 . -0.4(4)
C22 C23 C24 C27 . 179.6(2)
C23 C24 C25 C26 . 1.0(4)
C27 C24 C25 C26 . -178.9(2)
C24 C25 C26 C21 . -1.1(4)
O3 C21 C26 C25 . -174.7(2)
C22 C21 C26 C25 . 0.5(4)
Cd2 O8 C27 O9 2_675 51.8(3)
Cd2 O8 C27 O9 1_454 -82.7(3)
Cd2 O8 C27 C24 2_675 -127.60(18)
Cd2 O8 C27 C24 1_454 97.9(2)
C23 C24 C27 O9 . -171.8(2)
C25 C24 C27 O9 . 8.2(3)
C23 C24 C27 O8 . 7.6(3)
C25 C24 C27 O8 . -172.4(2)
